data_4110737
loop_
_publ_author_name
'Laura D. Shirtcliff'
'Austin G. Hayes'
'Michael M. Haley'
'Felix K\"ohler'
'Kirsten Hess'
'Rainer Herges'

_publ_section_title
;
 Biscyclization Reactions in Butadiyne- and Ethyne-Linked Triazenes and
 Diazenes: Concerted versus Stepwise Coarctate Cyclizations
;
_journal_name_full 'Journal of the American Chemical Society'
_journal_page_first 9711
_journal_page_last 9721
_journal_paper_doi 10.1021/ja054547v
_journal_volume 128
_journal_year 2006
_chemical_formula_sum 'C24 H26 Cl2 N6'
_chemical_formula_weight 469.41
_chemical_name_systematic
; 
 ? 
;
_space_group_IT_number 4
_symmetry_cell_setting monoclinic
_symmetry_space_group_name_Hall 'P 2yb'
_symmetry_space_group_name_H-M 'P 1 21 1'
_atom_sites_solution_hydrogens geom
_atom_sites_solution_primary direct
_atom_sites_solution_secondary difmap
_audit_creation_method SHELXL-97
_cell_angle_alpha 90.00
_cell_angle_beta 113.862(3)
_cell_angle_gamma 90.00
_cell_formula_units_Z 2
_cell_length_a 8.3847(17)
_cell_length_b 15.410(3)
_cell_length_c 9.877(2)
_cell_measurement_reflns_used 4790
_cell_measurement_temperature 153(2)
_cell_measurement_theta_max 25.09
_cell_measurement_theta_min 2.25
_cell_volume 1167.1(4)
_computing_cell_refinement 'Bruker SMART'
_computing_data_collection 'Bruker SMART'
_computing_data_reduction 'Bruker SAINT'
_computing_molecular_graphics 'Bruker SHELXTL'
_computing_publication_material 'Bruker SHELXTL'
_computing_structure_refinement 'SHELXL-97 (Sheldrick, 1997)'
_computing_structure_solution 'SHELXS-97 (Sheldrick, 1990)'
_diffrn_ambient_temperature 153(2)
_diffrn_measured_fraction_theta_full 0.994
_diffrn_measured_fraction_theta_max 0.994
_diffrn_measurement_device_type 'CCD area detector'
_diffrn_measurement_method 'phi and omega scans'
_diffrn_radiation_monochromator graphite
_diffrn_radiation_source 'fine-focus sealed tube'
_diffrn_radiation_type MoK\a
_diffrn_radiation_wavelength 0.71073
_diffrn_reflns_av_R_equivalents 0.0112
_diffrn_reflns_av_sigmaI/netI 0.0165
_diffrn_reflns_limit_h_max 9
_diffrn_reflns_limit_h_min -9
_diffrn_reflns_limit_k_max 18
_diffrn_reflns_limit_k_min -18
_diffrn_reflns_limit_l_max 11
_diffrn_reflns_limit_l_min -11
_diffrn_reflns_number 8452
_diffrn_reflns_theta_full 25.09
_diffrn_reflns_theta_max 25.09
_diffrn_reflns_theta_min 2.25
_exptl_absorpt_coefficient_mu 0.303
_exptl_absorpt_correction_T_max 1.000
_exptl_absorpt_correction_T_min 0.878
_exptl_absorpt_correction_type empirical
_exptl_crystal_density_diffrn 1.336
_exptl_crystal_description block
_exptl_crystal_F_000 492
_exptl_crystal_size_max 0.10
_exptl_crystal_size_mid 0.10
_exptl_crystal_size_min 0.15
_refine_diff_density_max 0.464
_refine_diff_density_min -0.431
_refine_diff_density_rms 0.039
_refine_ls_abs_structure_details 'Flack H D (1983), Acta Cryst. A39, 876-881'
_refine_ls_abs_structure_Flack 0.05(8)
_refine_ls_extinction_method none
_refine_ls_goodness_of_fit_ref 1.047
_refine_ls_hydrogen_treatment constr
_refine_ls_matrix_type full
_refine_ls_number_parameters 293
_refine_ls_number_reflns 4083
_refine_ls_number_restraints 15
_refine_ls_restrained_S_all 1.064
_refine_ls_R_factor_all 0.0476
_refine_ls_R_factor_gt 0.0461
_refine_ls_shift/su_max 0.003
_refine_ls_shift/su_mean 0.000
_refine_ls_structure_factor_coef Fsqd
_refine_ls_weighting_details 'calc w=1/[\s^2^(Fo^2^)+(0.0694P)^2^+0.4529P] where P=(Fo^2^+2Fc^2^)/3'
_refine_ls_weighting_scheme calc
_refine_ls_wR_factor_gt 0.1244
_refine_ls_wR_factor_ref 0.1259
_reflns_number_gt 3919
_reflns_number_total 4083
_reflns_threshold_expression >2sigma(I)
_cod_data_source_file ja054547vsi20050707_084437.cif
_cod_data_source_block lds1
_cod_database_code 4110737

loop_
_symmetry_equiv_pos_as_xyz
'x, y, z'
'-x, y+1/2, -z'

loop_
_atom_site_label
_atom_site_type_symbol
_atom_site_fract_x
_atom_site_fract_y
_atom_site_fract_z
_atom_site_U_iso_or_equiv
_atom_site_adp_type
_atom_site_occupancy
_atom_site_symmetry_multiplicity
_atom_site_calc_flag
_atom_site_refinement_flags
Cl1 Cl -0.05906(19) 0.58223(11) 0.77053(16) 0.1113(5) Uani 1 1 d U
Cl2 Cl 0.02065(14) 0.31866(6) 0.07669(12) 0.0807(3) Uani 1 1 d U
N1 N 0.4665(4) 0.39708(17) 0.6344(3) 0.0570(6) Uani 1 1 d .
N2 N 0.4862(3) 0.44887(16) 0.5364(3) 0.0496(6) Uani 1 1 d .
N3 N 0.4500(3) 0.59369(18) 0.3239(3) 0.0567(6) Uani 1 1 d D
N4 N -0.2025(3) 0.67203(19) 0.1276(3) 0.0568(6) Uani 1 1 d .
N5 N -0.0661(3) 0.70329(17) 0.2359(3) 0.0509(6) Uani 1 1 d .
N6 N 0.2901(3) 0.72698(15) 0.4805(3) 0.0468(5) Uani 1 1 d .
C1 C 0.0983(5) 0.5241(3) 0.7328(4) 0.0692(10) Uani 1 1 d .
C2 C 0.1620(6) 0.4466(3) 0.8086(4) 0.0775(12) Uani 1 1 d .
H2 H 0.1206 0.4264 0.8794 0.093 Uiso 1 1 calc R
C3 C 0.2844(5) 0.3996(2) 0.7808(4) 0.0677(9) Uani 1 1 d .
H3 H 0.3265 0.3459 0.8294 0.081 Uiso 1 1 calc R
C4 C 0.3453(4) 0.4329(2) 0.6790(3) 0.0522(7) Uani 1 1 d .
C5 C 0.2813(4) 0.51158(18) 0.6042(3) 0.0448(6) Uani 1 1 d .
C6 C 0.1544(4) 0.5589(2) 0.6311(4) 0.0583(8) Uani 1 1 d .
H6 H 0.1094 0.6121 0.5819 0.070 Uiso 1 1 calc R
C7 C 0.3770(3) 0.52017(18) 0.5122(3) 0.0417(6) Uani 1 1 d .
C8 C 0.3669(3) 0.58703(18) 0.4121(3) 0.0412(5) Uani 1 1 d .
C9 C 0.2350(3) 0.65792(17) 0.3938(3) 0.0407(6) Uani 1 1 d .
C10 C 0.0686(3) 0.64191(18) 0.2829(3) 0.0420(6) Uani 1 1 d .
C11 C 0.0043(4) 0.56427(19) 0.1954(3) 0.0432(6) Uani 1 1 d .
C12 C 0.0627(4) 0.4800(2) 0.1883(3) 0.0481(6) Uani 1 1 d .
H12 H 0.1772 0.4621 0.2514 0.058 Uiso 1 1 calc R
C13 C -0.0508(4) 0.4244(2) 0.0874(4) 0.0540(7) Uani 1 1 d .
C14 C -0.2193(5) 0.4469(2) -0.0102(4) 0.0618(9) Uani 1 1 d .
H14 H -0.2920 0.4060 -0.0798 0.074 Uiso 1 1 calc R
C15 C -0.2786(4) 0.5295(2) -0.0040(4) 0.0602(8) Uani 1 1 d .
H15 H -0.3929 0.5467 -0.0687 0.072 Uiso 1 1 calc R
C16 C -0.1662(4) 0.5873(2) 0.0997(3) 0.0480(6) Uani 1 1 d .
C17 C 0.4404(5) 0.6728(2) 0.2348(4) 0.0663(9) Uani 1 1 d .
H17A H 0.3866 0.7203 0.2692 0.080 Uiso 1 1 calc R
H17B H 0.5601 0.6911 0.2513 0.080 Uiso 1 1 calc R
C18 C 0.3380(7) 0.6591(3) 0.0741(5) 0.0916(14) Uani 1 1 d .
H18A H 0.3889 0.6111 0.0398 0.137 Uiso 1 1 calc R
H18B H 0.3402 0.7121 0.0201 0.137 Uiso 1 1 calc R
H18C H 0.2172 0.6449 0.0562 0.137 Uiso 1 1 calc R
C19 C 0.5525(7) 0.5089(7) 0.2875(9) 0.181(5) Uani 1 1 d D
H19A H 0.5122 0.4522 0.3093 0.217 Uiso 1 1 calc R
H19B H 0.5465 0.5095 0.1853 0.217 Uiso 1 1 calc R
C20 C 0.7058(17) 0.5315(4) 0.3867(11) 0.220(7) Uani 1 1 d D
H20A H 0.7300 0.5918 0.3698 0.331 Uiso 1 1 calc R
H20B H 0.7954 0.4935 0.3787 0.331 Uiso 1 1 calc R
H20C H 0.7067 0.5260 0.4859 0.331 Uiso 1 1 calc R
C21 C 0.4740(4) 0.7346(2) 0.5923(4) 0.0588(8) Uani 1 1 d .
H21A H 0.5250 0.7892 0.5749 0.071 Uiso 1 1 calc R
H21B H 0.5432 0.6858 0.5793 0.071 Uiso 1 1 calc R
C22 C 0.4865(6) 0.7341(4) 0.7483(4) 0.0955(15) Uani 1 1 d .
H22A H 0.4255 0.7848 0.7640 0.143 Uiso 1 1 calc R
H22B H 0.6094 0.7361 0.8176 0.143 Uiso 1 1 calc R
H22C H 0.4328 0.6810 0.7652 0.143 Uiso 1 1 calc R
C23 C 0.1815(5) 0.8054(2) 0.4652(4) 0.0600(8) Uani 1 1 d .
H23A H 0.1122 0.8164 0.3586 0.072 Uiso 1 1 calc R
H23B H 0.2595 0.8558 0.5057 0.072 Uiso 1 1 calc R
C24 C 0.0586(5) 0.7990(3) 0.5423(5) 0.0770(11) Uani 1 1 d .
H24A H -0.0291 0.7542 0.4943 0.116 Uiso 1 1 calc R
H24B H 0.0006 0.8550 0.5360 0.116 Uiso 1 1 calc R
H24C H 0.1247 0.7837 0.6465 0.116 Uiso 1 1 calc R

loop_
_atom_site_aniso_label
_atom_site_aniso_U_11
_atom_site_aniso_U_22
_atom_site_aniso_U_33
_atom_site_aniso_U_23
_atom_site_aniso_U_13
_atom_site_aniso_U_12
Cl1 0.1302(10) 0.1258(11) 0.1294(10) -0.0084(9) 0.1056(9) -0.0030(9)
Cl2 0.0932(7) 0.0489(4) 0.0997(7) -0.0183(5) 0.0387(6) -0.0096(5)
N1 0.0706(16) 0.0440(14) 0.0552(14) 0.0089(11) 0.0241(13) 0.0014(12)
N2 0.0580(14) 0.0431(13) 0.0489(13) 0.0084(11) 0.0227(11) 0.0056(10)
N3 0.0629(15) 0.0558(15) 0.0675(15) 0.0212(13) 0.0429(13) 0.0141(13)
N4 0.0479(13) 0.0642(16) 0.0576(15) 0.0035(13) 0.0206(12) 0.0073(12)
N5 0.0472(13) 0.0533(14) 0.0536(14) 0.0042(11) 0.0217(11) 0.0101(11)
N6 0.0492(13) 0.0409(13) 0.0490(13) -0.0004(10) 0.0186(11) -0.0027(10)
C1 0.085(2) 0.074(2) 0.068(2) -0.0092(18) 0.050(2) -0.0185(19)
C2 0.106(3) 0.084(3) 0.063(2) -0.0017(19) 0.055(2) -0.031(2)
C3 0.095(3) 0.055(2) 0.0537(18) 0.0052(15) 0.0313(18) -0.0209(19)
C4 0.0624(18) 0.0472(16) 0.0440(15) -0.0002(12) 0.0184(13) -0.0172(14)
C5 0.0496(15) 0.0432(14) 0.0415(13) -0.0017(11) 0.0185(12) -0.0103(12)
C6 0.0624(18) 0.0592(18) 0.0648(19) 0.0002(15) 0.0375(16) -0.0064(15)
C7 0.0429(14) 0.0412(14) 0.0426(14) -0.0007(11) 0.0188(11) -0.0010(11)
C8 0.0393(13) 0.0396(14) 0.0448(13) 0.0025(11) 0.0171(11) -0.0033(11)
C9 0.0444(13) 0.0404(14) 0.0442(13) 0.0057(11) 0.0252(11) 0.0001(11)
C10 0.0419(14) 0.0416(14) 0.0477(14) 0.0022(11) 0.0235(11) 0.0020(11)
C11 0.0470(14) 0.0458(15) 0.0449(13) 0.0012(11) 0.0270(12) -0.0041(12)
C12 0.0496(16) 0.0460(15) 0.0521(16) -0.0012(12) 0.0240(13) -0.0039(12)
C13 0.0569(17) 0.0507(17) 0.0614(18) -0.0057(14) 0.0309(15) -0.0105(14)
C14 0.0603(19) 0.071(2) 0.0555(18) -0.0140(16) 0.0248(16) -0.0181(16)
C15 0.0487(17) 0.081(2) 0.0492(17) -0.0010(15) 0.0179(14) -0.0052(16)
C16 0.0462(14) 0.0570(17) 0.0444(14) 0.0012(13) 0.0222(12) -0.0046(13)
C17 0.070(2) 0.065(2) 0.084(2) 0.0301(19) 0.0516(18) 0.0134(17)
C18 0.113(3) 0.100(3) 0.079(3) 0.045(2) 0.057(2) 0.048(3)
C19 0.070(3) 0.307(11) 0.202(7) 0.203(8) 0.092(4) 0.100(5)
C20 0.49(2) 0.071(4) 0.237(11) 0.003(5) 0.286(14) -0.011(7)
C21 0.0532(18) 0.0499(17) 0.070(2) -0.0007(15) 0.0212(15) -0.0089(14)
C22 0.079(3) 0.128(4) 0.059(2) 0.004(2) 0.006(2) -0.024(3)
C23 0.0651(19) 0.0418(17) 0.071(2) -0.0074(15) 0.0258(17) 0.0014(14)
C24 0.079(2) 0.084(3) 0.074(2) -0.014(2) 0.036(2) 0.018(2)

loop_
_atom_type_symbol
_atom_type_description
_atom_type_scat_dispersion_real
_atom_type_scat_dispersion_imag
_atom_type_scat_source
C C 0.0033 0.0016 'International Tables Vol C Tables 4.2.6.8 and 6.1.1.4'
H H 0.0000 0.0000 'International Tables Vol C Tables 4.2.6.8 and 6.1.1.4'
N N 0.0061 0.0033 'International Tables Vol C Tables 4.2.6.8 and 6.1.1.4'
Cl Cl 0.1484 0.1585 'International Tables Vol C Tables 4.2.6.8 and 6.1.1.4'

loop_
_geom_angle_atom_site_label_1
_geom_angle_atom_site_label_2
_geom_angle_atom_site_label_3
_geom_angle
N2 N1 C4 108.7(2)
N1 N2 C7 109.7(2)
C8 N3 C17 122.5(3)
C8 N3 C19 122.1(3)
C17 N3 C19 114.9(3)
N5 N4 C16 108.7(2)
N4 N5 C10 110.2(3)
C9 N6 C23 123.3(2)
C9 N6 C21 121.8(3)
C23 N6 C21 114.7(2)
C6 C1 C2 123.7(4)
C6 C1 Cl1 117.6(3)
C2 C1 Cl1 118.7(3)
C3 C2 C1 119.9(3)
C2 C3 C4 118.1(3)
N1 C4 C3 128.0(3)
N1 C4 C5 110.6(3)
C3 C4 C5 121.4(3)
C6 C5 C4 120.4(3)
C6 C5 C7 137.0(3)
C4 C5 C7 102.6(3)
C1 C6 C5 116.4(3)
N2 C7 C8 123.3(2)
N2 C7 C5 108.4(2)
C8 C7 C5 128.3(3)
N3 C8 C7 128.5(3)
N3 C8 C9 114.9(2)
C7 C8 C9 116.5(2)
N6 C9 C10 128.4(3)
N6 C9 C8 117.1(2)
C10 C9 C8 114.5(2)
C9 C10 N5 123.6(3)
C9 C10 C11 128.6(2)
N5 C10 C11 107.8(2)
C12 C11 C16 118.8(3)
C12 C11 C10 138.1(3)
C16 C11 C10 103.0(2)
C13 C12 C11 117.7(3)
C12 C13 C14 124.1(3)
C12 C13 Cl2 118.2(3)
C14 C13 Cl2 117.7(2)
C15 C14 C13 118.8(3)
C14 C15 C16 118.3(3)
N4 C16 C15 127.3(3)
N4 C16 C11 110.4(2)
C15 C16 C11 122.3(3)
C18 C17 N3 112.7(4)
C20 C19 N3 93.7(9)
N6 C21 C22 112.4(3)
N6 C23 C24 114.3(3)

loop_
_geom_bond_atom_site_label_1
_geom_bond_atom_site_label_2
_geom_bond_distance
Cl1 C1 1.755(4)
Cl2 C13 1.754(3)
N1 N2 1.315(4)
N1 C4 1.375(5)
N2 C7 1.388(4)
N3 C8 1.321(3)
N3 C17 1.487(4)
N3 C19 1.681(10)
N4 N5 1.301(4)
N4 C16 1.393(4)
N5 C10 1.400(4)
N6 C9 1.326(4)
N6 C23 1.484(4)
N6 C21 1.494(4)
C1 C6 1.378(5)
C1 C2 1.396(6)
C2 C3 1.372(6)
C3 C4 1.397(5)
C4 C5 1.408(4)
C5 C6 1.402(4)
C5 C7 1.441(4)
C7 C8 1.407(4)
C8 C9 1.512(4)
C9 C10 1.404(4)
C10 C11 1.446(4)
C11 C12 1.399(4)
C11 C16 1.404(4)
C12 C13 1.366(4)
C13 C14 1.395(5)
C14 C15 1.377(5)
C15 C16 1.397(4)
C17 C18 1.483(6)
C19 C20 1.309(12)
C21 C22 1.501(6)
C23 C24 1.512(5)
